data_7044645
loop_
_publ_author_name
'Bando, Masayoshi'
'Mizukami, Yuki'
'Nakajima, Kiyohiko'
'Song, Zhiying'
'Takahashi, Tamotsu'

_publ_section_title
;
 Formation of spiro compound via coupling of cyclopentadienyl ligand with
 diene moiety of titanacyclopentadiene
;
_journal_name_full 'Dalton Transactions'
_journal_paper_doi 10.1039/C7DT03789A
_journal_year 2017
_chemical_formula_moiety 'C23 H26 N4'
_chemical_formula_sum 'C23 H26 N4'
_chemical_formula_weight 358.48
_space_group_crystal_system monoclinic
_space_group_IT_number 14
_space_group_name_Hall '-P 2yn'
_space_group_name_H-M_alt 'P 1 21/n 1'
_symmetry_space_group_name_Hall '-P 2yn'
_symmetry_space_group_name_H-M 'P 1 21/n 1'
_atom_sites_solution_hydrogens difmap
_atom_sites_solution_primary direct
_atom_sites_solution_secondary difmap
_audit_creation_method SHELXL-2017/1
_audit_update_record
;
2017-08-23 deposited with the CCDC.
2017-11-03 downloaded from the CCDC.
;
_cell_angle_alpha 90
_cell_angle_beta 92.263(14)
_cell_angle_gamma 90
_cell_formula_units_Z 4
_cell_length_a 10.439(3)
_cell_length_b 12.582(4)
_cell_length_c 15.443(6)
_cell_measurement_reflns_used 14940
_cell_measurement_temperature 298
_cell_measurement_theta_max 27.49
_cell_measurement_theta_min 3.10
_cell_volume 2026.8(12)
_computing_cell_refinement 'RAPID AUTO'
_computing_data_collection 'RAPID AUTO'
_computing_data_reduction 'RAPID AUTO'
_computing_molecular_graphics 'CrystalStructure 4.2.5 (Rigaku, 2017)'
_computing_publication_material 'CrystalStructure 4.2.5 (Rigaku, 2017)'
_computing_structure_refinement 'SHELXL-2017/1 (Sheldrick, 2017)'
_computing_structure_solution 'SHELXS Version 2013/1 (Sheldrick, 2008)'
_diffrn_ambient_temperature 298
_diffrn_detector_area_resol_mean 10.000
_diffrn_measured_fraction_theta_full 0.998
_diffrn_measured_fraction_theta_max 0.995
_diffrn_measurement_device_type 'Rigaku R-AXIS RAPID'
_diffrn_measurement_method \w
_diffrn_radiation_type MoK\a
_diffrn_radiation_wavelength 0.71075
_diffrn_reflns_av_R_equivalents 0.0249
_diffrn_reflns_av_unetI/netI 0.0205
_diffrn_reflns_Laue_measured_fraction_full 0.998
_diffrn_reflns_Laue_measured_fraction_max 0.995
_diffrn_reflns_limit_h_max 13
_diffrn_reflns_limit_h_min -11
_diffrn_reflns_limit_k_max 16
_diffrn_reflns_limit_k_min -16
_diffrn_reflns_limit_l_max 19
_diffrn_reflns_limit_l_min -20
_diffrn_reflns_number 19381
_diffrn_reflns_point_group_measured_fraction_full 0.998
_diffrn_reflns_point_group_measured_fraction_max 0.995
_diffrn_reflns_theta_full 25.242
_diffrn_reflns_theta_max 27.480
_diffrn_reflns_theta_min 3.097
_diffrn_source 'sealed tube'
_exptl_absorpt_coefficient_mu 0.071
_exptl_absorpt_correction_T_max 0.982
_exptl_absorpt_correction_T_min 0.976
_exptl_absorpt_correction_type numerical
_exptl_absorpt_process_details 'NUMABS (Rigaku, 1999)'
_exptl_crystal_colour colorless
_exptl_crystal_density_diffrn 1.175
_exptl_crystal_density_meas ?
_exptl_crystal_description prism
_exptl_crystal_F_000 768
_exptl_crystal_size_max 0.300
_exptl_crystal_size_mid 0.300
_exptl_crystal_size_min 0.300
_refine_diff_density_max 0.274
_refine_diff_density_min -0.148
_refine_diff_density_rms 0.038
_refine_ls_extinction_method none
_refine_ls_goodness_of_fit_ref 1.029
_refine_ls_hydrogen_treatment refall
_refine_ls_matrix_type full
_refine_ls_number_parameters 365
_refine_ls_number_reflns 4626
_refine_ls_number_restraints 0
_refine_ls_restrained_S_all 1.029
_refine_ls_R_factor_all 0.0533
_refine_ls_R_factor_gt 0.0429
_refine_ls_shift/su_max 0.001
_refine_ls_shift/su_mean 0.000
_refine_ls_structure_factor_coef Fsqd
_refine_ls_weighting_details 'w=1/[\s^2^(Fo^2^)+(0.0742P)^2^+0.2652P] where P=(Fo^2^+2Fc^2^)/3'
_refine_ls_weighting_scheme calc
_refine_ls_wR_factor_gt 0.1181
_refine_ls_wR_factor_ref 0.1263
_reflns_Friedel_coverage 0.000
_reflns_number_gt 3797
_reflns_number_total 4626
_reflns_threshold_expression 'I > 2\s(I)'
_cod_data_source_file c7dt03789a2.cif
_cod_data_source_block tt64
_cod_depositor_comments
;
The following automatic conversions were performed:

'_exptl_crystal_density_meas' value 'not measured' was changed to '?'
- the value is perceived as not measured.

Automatic conversion script
Id: cif_fix_values 4973 2017-02-22 13:04:09Z antanas 
;
_cod_original_cell_volume 2026.8(11)
_cod_database_code 7044645
_shelx_shelxl_version_number 2017/1
_shelx_space_group_comment
;
The symmetry employed for this shelxl refinement is uniquely defined
by the following loop, which should always be used as a source of
symmetry information in preference to the above space-group names.
They are only intended as comments.
;
_shelx_estimated_absorpt_t_min 0.979
_shelx_estimated_absorpt_t_max 0.979

loop_
_space_group_symop_operation_xyz
'x, y, z'
'-x+1/2, y+1/2, -z+1/2'
'-x, -y, -z'
'x-1/2, -y-1/2, z-1/2'

loop_
_atom_site_label
_atom_site_type_symbol
_atom_site_fract_x
_atom_site_fract_y
_atom_site_fract_z
_atom_site_U_iso_or_equiv
_atom_site_adp_type
_atom_site_occupancy
_atom_site_site_symmetry_order
_atom_site_calc_flag
_atom_site_refinement_flags_occupancy
N1 N -0.10453(11) 0.18667(10) 0.09537(8) 0.0527(3) Uani 1 1 d .
N2 N -0.04045(13) 0.26805(12) -0.12160(9) 0.0657(4) Uani 1 1 d .
N3 N 0.08703(14) 0.45489(10) 0.19259(9) 0.0630(3) Uani 1 1 d .
N4 N 0.15659(13) 0.53794(10) -0.02676(9) 0.0622(3) Uani 1 1 d .
C1 C 0.38346(12) 0.38523(10) 0.10022(10) 0.0445(3) Uani 1 1 d .
C2 C 0.5150(6) 0.3704(6) 0.1425(4) 0.0629(13) Uani 0.53 1 d P
C3 C 0.56012(14) 0.26742(15) 0.10053(14) 0.0723(5) Uani 1 1 d .
C4 C 0.46294(11) 0.21329(11) 0.06703(9) 0.0462(3) Uani 1 1 d .
C5 C 0.33854(10) 0.27587(8) 0.06379(7) 0.0338(2) Uani 1 1 d .
C6 C 0.26975(10) 0.27247(9) -0.02779(7) 0.0332(2) Uani 1 1 d .
C7 C 0.23013(10) 0.15523(9) -0.03190(7) 0.0357(2) Uani 1 1 d .
C8 C 0.20574(10) 0.12327(8) 0.04835(7) 0.0335(2) Uani 1 1 d .
C9 C 0.22862(10) 0.21756(8) 0.11012(7) 0.0316(2) Uani 1 1 d .
C10 C 0.10897(10) 0.29405(8) 0.08699(7) 0.0313(2) Uani 1 1 d .
C11 C 0.13739(10) 0.33193(8) -0.00997(7) 0.0326(2) Uani 1 1 d .
C12 C 0.34545(13) 0.32219(12) -0.10021(9) 0.0475(3) Uani 1 1 d .
C13 C 0.2780(2) 0.3396(2) -0.18789(11) 0.0748(5) Uani 1 1 d .
C14 C 0.21959(15) 0.08929(13) -0.11299(10) 0.0522(3) Uani 1 1 d .
C15 C 0.3485(2) 0.0513(2) -0.14409(17) 0.0866(7) Uani 1 1 d .
C16 C 0.16451(13) 0.01395(10) 0.07512(10) 0.0454(3) Uani 1 1 d .
C17 C 0.27645(19) -0.06119(13) 0.09325(16) 0.0722(5) Uani 1 1 d .
C18 C 0.25550(13) 0.19801(11) 0.20689(8) 0.0442(3) Uani 1 1 d .
C19 C 0.14592(18) 0.16616(18) 0.26361(10) 0.0654(4) Uani 1 1 d .
C20 C -0.01243(11) 0.23457(9) 0.09043(7) 0.0372(3) Uani 1 1 d .
C21 C 0.03546(11) 0.29721(10) -0.07243(8) 0.0419(3) Uani 1 1 d .
C22 C 0.09803(11) 0.38536(10) 0.14635(8) 0.0404(3) Uani 1 1 d .
C23 C 0.14756(11) 0.44858(10) -0.01746(8) 0.0411(3) Uani 1 1 d .
C24 C 0.5294(7) 0.3817(6) 0.1044(5) 0.0704(17) Uani 0.47 1 d P
H1 H 0.337(2) 0.4095(19) 0.1478(17) 0.106(8) Uiso 1 1 d .
H2 H 0.367(2) 0.4411(19) 0.0562(16) 0.099(7) Uiso 1 1 d .
H3 H 0.648(2) 0.2390(18) 0.1020(15) 0.102(7) Uiso 1 1 d .
H4 H 0.4666(18) 0.1408(16) 0.0461(12) 0.074(5) Uiso 1 1 d .
H5 H 0.4212(17) 0.2767(13) -0.1058(11) 0.058(4) Uiso 1 1 d .
H6 H 0.3787(16) 0.3917(14) -0.0765(11) 0.060(4) Uiso 1 1 d .
H7 H 0.244(3) 0.270(2) -0.2157(19) 0.122(9) Uiso 1 1 d .
H8 H 0.337(2) 0.3756(17) -0.2271(15) 0.092(6) Uiso 1 1 d .
H9 H 0.200(3) 0.3844(19) -0.1857(15) 0.102(7) Uiso 1 1 d .
H10 H 0.164(2) 0.0259(17) -0.1025(12) 0.081(6) Uiso 1 1 d .
H11 H 0.1754(17) 0.1269(13) -0.1569(11) 0.060(4) Uiso 1 1 d .
H12 H 0.340(3) 0.005(2) -0.189(2) 0.131(9) Uiso 1 1 d .
H13 H 0.395(4) 0.015(3) -0.098(3) 0.188(17) Uiso 1 1 d .
H14 H 0.408(4) 0.114(3) -0.161(2) 0.163(13) Uiso 1 1 d .
H15 H 0.1125(17) -0.0166(14) 0.0276(12) 0.065(5) Uiso 1 1 d .
H16 H 0.1104(17) 0.0182(14) 0.1244(12) 0.066(5) Uiso 1 1 d .
H17 H 0.329(3) -0.068(3) 0.039(2) 0.148(12) Uiso 1 1 d .
H18 H 0.334(3) -0.032(2) 0.1413(17) 0.110(8) Uiso 1 1 d .
H19 H 0.248(2) -0.1337(19) 0.1082(14) 0.090(6) Uiso 1 1 d .
H20 H 0.3207(17) 0.1429(14) 0.2095(11) 0.065(5) Uiso 1 1 d .
H21 H 0.2944(16) 0.2679(14) 0.2329(11) 0.060(4) Uiso 1 1 d .
H22 H 0.180(2) 0.1580(17) 0.3245(14) 0.087(6) Uiso 1 1 d .
H23 H 0.077(3) 0.223(2) 0.2625(16) 0.108(8) Uiso 1 1 d .
H24 H 0.103(2) 0.1011(19) 0.2424(14) 0.090(7) Uiso 1 1 d .
H25 H 0.576(4) 0.437(3) 0.128(4) 0.067(11) Uiso 0.53 1 d P
H26 H 0.513(4) 0.363(4) 0.209(3) 0.102(14) Uiso 0.53 1 d P
H27 H 0.563(5) 0.413(5) 0.166(3) 0.069(13) Uiso 0.47 1 d P
H28 H 0.566(6) 0.427(5) 0.061(4) 0.107(18) Uiso 0.47 1 d P

loop_
_atom_site_aniso_label
_atom_site_aniso_U_11
_atom_site_aniso_U_22
_atom_site_aniso_U_33
_atom_site_aniso_U_23
_atom_site_aniso_U_13
_atom_site_aniso_U_12
N1 0.0370(6) 0.0573(7) 0.0641(7) 0.0014(5) 0.0059(5) -0.0069(5)
N2 0.0556(7) 0.0863(10) 0.0535(7) 0.0022(6) -0.0202(6) -0.0038(7)
N3 0.0778(9) 0.0556(7) 0.0558(7) -0.0176(6) 0.0064(6) 0.0075(6)
N4 0.0640(8) 0.0411(6) 0.0819(9) 0.0135(6) 0.0074(7) 0.0069(5)
C1 0.0387(6) 0.0390(6) 0.0553(7) -0.0039(5) -0.0054(5) -0.0066(5)
C2 0.049(2) 0.066(3) 0.072(3) -0.006(3) -0.015(2) -0.0208(17)
C3 0.0322(7) 0.0683(10) 0.1151(15) 0.0024(9) -0.0141(8) 0.0024(7)
C4 0.0295(6) 0.0469(7) 0.0617(8) 0.0001(6) -0.0022(5) 0.0053(5)
C5 0.0275(5) 0.0338(5) 0.0397(6) -0.0007(4) -0.0017(4) 0.0001(4)
C6 0.0297(5) 0.0351(5) 0.0348(5) -0.0005(4) 0.0021(4) 0.0029(4)
C7 0.0313(5) 0.0352(5) 0.0403(6) -0.0061(4) -0.0011(4) 0.0038(4)
C8 0.0281(5) 0.0306(5) 0.0415(6) -0.0018(4) -0.0030(4) 0.0022(4)
C9 0.0285(5) 0.0322(5) 0.0337(5) 0.0003(4) -0.0028(4) 0.0020(4)
C10 0.0291(5) 0.0328(5) 0.0320(5) -0.0016(4) 0.0005(4) 0.0009(4)
C11 0.0308(5) 0.0343(5) 0.0325(5) 0.0020(4) -0.0001(4) 0.0026(4)
C12 0.0444(7) 0.0533(7) 0.0459(7) 0.0067(6) 0.0141(5) 0.0016(6)
C13 0.0773(12) 0.1044(15) 0.0437(8) 0.0217(9) 0.0142(8) 0.0010(11)
C14 0.0562(8) 0.0538(8) 0.0462(7) -0.0172(6) 0.0000(6) 0.0011(7)
C15 0.0819(13) 0.0905(14) 0.0886(14) -0.0481(13) 0.0195(11) 0.0123(12)
C16 0.0430(7) 0.0335(6) 0.0592(8) 0.0020(5) -0.0020(6) -0.0043(5)
C17 0.0657(10) 0.0421(8) 0.1067(15) 0.0189(9) -0.0218(10) 0.0039(7)
C18 0.0454(7) 0.0525(7) 0.0339(6) 0.0039(5) -0.0068(5) 0.0019(6)
C19 0.0708(10) 0.0861(12) 0.0395(7) 0.0155(8) 0.0032(7) -0.0086(10)
C20 0.0319(5) 0.0404(6) 0.0392(6) 0.0010(4) 0.0023(4) 0.0035(5)
C21 0.0373(6) 0.0510(7) 0.0370(6) 0.0044(5) -0.0037(5) 0.0048(5)
C22 0.0411(6) 0.0413(6) 0.0390(6) -0.0031(5) 0.0024(5) 0.0027(5)
C23 0.0371(6) 0.0390(6) 0.0472(6) 0.0063(5) 0.0028(5) 0.0066(5)
C24 0.045(2) 0.059(3) 0.106(5) -0.006(4) -0.008(4) -0.0137(19)

loop_
_atom_type_symbol
_atom_type_description
_atom_type_scat_dispersion_real
_atom_type_scat_dispersion_imag
_atom_type_scat_source
C C 0.0033 0.0016 'International Tables Vol C Tables 4.2.6.8 and 6.1.1.4'
H H 0.0000 0.0000 'International Tables Vol C Tables 4.2.6.8 and 6.1.1.4'
N N 0.0061 0.0033 'International Tables Vol C Tables 4.2.6.8 and 6.1.1.4'

loop_
_geom_angle_atom_site_label_1
_geom_angle_atom_site_label_2
_geom_angle_atom_site_label_3
_geom_angle
C2 C1 C24 23.9(3)
C2 C1 C5 107.7(3)
C24 C1 C5 106.1(3)
C2 C1 H1 101.1(15)
C24 C1 H1 121.4(15)
C5 C1 H1 114.1(15)
C2 C1 H2 121.2(14)
C24 C1 H2 101.5(14)
C5 C1 H2 109.8(13)
H1 C1 H2 103(2)
C24 C2 C1 79.4(11)
C24 C2 C3 72.9(13)
C1 C2 C3 102.2(4)
C24 C2 H25 57(3)
C1 C2 H25 110(2)
C3 C2 H25 112(2)
C24 C2 H26 165(3)
C1 C2 H26 113(3)
C3 C2 H26 111(3)
H25 C2 H26 108(4)
C24 C2 H27 96(5)
C1 C2 H27 130(3)
C3 C2 H27 124(3)
H25 C2 H27 39(4)
H26 C2 H27 69(4)
C24 C2 H28 16(3)
C1 C2 H28 86(2)
C3 C2 H28 85(2)
H25 C2 H28 42(3)
H26 C2 H28 150(4)
H27 C2 H28 81(5)
C4 C3 C24 110.9(3)
C4 C3 C2 111.1(3)
C24 C3 C2 24.1(3)
C4 C3 H3 121.8(14)
C24 C3 H3 123.8(14)
C2 C3 H3 126.8(14)
C3 C4 C5 113.03(13)
C3 C4 H4 125.5(11)
C5 C4 H4 121.5(11)
C4 C5 C1 101.66(9)
C4 C5 C9 112.64(10)
C1 C5 C9 117.91(10)
C4 C5 C6 112.21(10)
C1 C5 C6 118.31(10)
C9 C5 C6 94.72(8)
C12 C6 C7 120.67(10)
C12 C6 C5 114.77(10)
C7 C6 C5 100.23(8)
C12 C6 C11 114.10(9)
C7 C6 C11 102.89(8)
C5 C6 C11 101.55(8)
C8 C7 C14 126.59(12)
C8 C7 C6 108.19(9)
C14 C7 C6 125.22(11)
C7 C8 C16 126.65(11)
C7 C8 C9 108.24(10)
C16 C8 C9 125.11(11)
C18 C9 C8 120.06(10)
C18 C9 C5 114.46(9)
C8 C9 C5 100.24(9)
C18 C9 C10 115.14(9)
C8 C9 C10 102.96(8)
C5 C9 C10 101.30(8)
C20 C10 C22 106.55(9)
C20 C10 C9 110.48(9)
C22 C10 C9 113.99(9)
C20 C10 C11 111.96(8)
C22 C10 C11 111.62(9)
C9 C10 C11 102.36(8)
C21 C11 C23 107.20(9)
C21 C11 C6 110.72(9)
C23 C11 C6 112.64(9)
C21 C11 C10 111.48(9)
C23 C11 C10 112.56(9)
C6 C11 C10 102.30(8)
C13 C12 C6 118.50(13)
C13 C12 H5 110.6(10)
C6 C12 H5 105.5(10)
C13 C12 H6 109.9(9)
C6 C12 H6 105.7(10)
H5 C12 H6 105.8(13)
C12 C13 H7 113.0(16)
C12 C13 H8 109.6(13)
H7 C13 H8 110(2)
C12 C13 H9 113.9(13)
H7 C13 H9 103(2)
H8 C13 H9 107.0(19)
C7 C14 C15 113.55(14)
C7 C14 H10 109.1(11)
C15 C14 H10 109.1(12)
C7 C14 H11 110.1(10)
C15 C14 H11 110.3(11)
H10 C14 H11 104.3(15)
C14 C15 H12 112(2)
C14 C15 H13 110(3)
H12 C15 H13 107(3)
C14 C15 H14 112.9(19)
H12 C15 H14 109(3)
H13 C15 H14 105(3)
C8 C16 C17 113.15(12)
C8 C16 H15 108.1(10)
C17 C16 H15 107.1(10)
C8 C16 H16 110.4(11)
C17 C16 H16 111.0(11)
H15 C16 H16 106.8(15)
C16 C17 H17 109.6(18)
C16 C17 H18 109.9(15)
H17 C17 H18 108(2)
C16 C17 H19 112.7(13)
H17 C17 H19 107(2)
H18 C17 H19 109.6(19)
C19 C18 C9 119.45(11)
C19 C18 H20 109.3(11)
C9 C18 H20 104.9(10)
C19 C18 H21 106.9(10)
C9 C18 H21 107.1(9)
H20 C18 H21 109.0(14)
C18 C19 H22 108.9(12)
C18 C19 H23 110.7(14)
H22 C19 H23 108.3(19)
C18 C19 H24 111.9(13)
H22 C19 H24 111.6(17)
H23 C19 H24 105.3(19)
N1 C20 C10 177.69(13)
N2 C21 C11 177.77(15)
N3 C22 C10 178.49(14)
N4 C23 C11 177.14(14)
C2 C24 C3 83.0(13)
C2 C24 C1 76.7(11)
C3 C24 C1 104.2(4)
C2 C24 H25 87(4)
C3 C24 H25 130(3)
C1 C24 H25 121(3)
C2 C24 H27 48(4)
C3 C24 H27 109(3)
C1 C24 H27 108(3)
H25 C24 H27 39(3)
C2 C24 H28 154(4)
C3 C24 H28 117(4)
C1 C24 H28 112(3)
H25 C24 H28 67(4)
H27 C24 H28 106(5)

loop_
_geom_bond_atom_site_label_1
_geom_bond_atom_site_label_2
_geom_bond_distance
N1 C20 1.1398(16)
N2 C21 1.1364(17)
N3 C22 1.1380(17)
N4 C23 1.1379(17)
C1 C2 1.508(6)
C1 C24 1.523(7)
C1 C5 1.5521(16)
C1 H1 0.95(3)
C1 H2 0.99(2)
C2 C24 0.629(7)
C2 C3 1.532(8)
C2 H25 1.09(5)
C2 H26 1.04(5)
C2 H27 0.81(6)
C2 H28 1.56(6)
C3 C4 1.311(2)
C3 C24 1.475(8)
C3 H3 0.99(2)
C4 C5 1.5178(16)
C4 H4 0.97(2)
C5 C9 1.5594(15)
C5 C6 1.5612(16)
C6 C12 1.5285(17)
C6 C7 1.5327(16)
C6 C11 1.6046(15)
C7 C8 1.3368(17)
C7 C14 1.5027(17)
C8 C16 1.5041(16)
C8 C9 1.5351(15)
C9 C18 1.5295(16)
C9 C10 1.6058(14)
C10 C20 1.4745(15)
C10 C22 1.4770(16)
C10 C11 1.6100(16)
C11 C21 1.4740(16)
C11 C23 1.4764(16)
C12 C13 1.517(2)
C12 H5 0.983(18)
C12 H6 1.005(17)
C13 H7 1.03(3)
C13 H8 0.99(2)
C13 H9 0.99(3)
C14 C15 1.523(3)
C14 H10 1.00(2)
C14 H11 0.934(18)
C15 H12 0.91(3)
C15 H13 0.96(4)
C15 H14 1.04(4)
C16 C17 1.521(2)
C16 H15 0.974(18)
C16 H16 0.966(19)
C17 H17 1.03(3)
C17 H18 1.00(3)
C17 H19 0.99(2)
C18 C19 1.522(2)
C18 H20 0.971(19)
C18 H21 1.042(17)
C19 H22 1.00(2)
C19 H23 1.01(3)
C19 H24 0.98(2)
C24 H25 0.92(5)
C24 H27 1.08(5)
C24 H28 0.97(6)

loop_
_geom_torsion_atom_site_label_1
_geom_torsion_atom_site_label_2
_geom_torsion_atom_site_label_3
_geom_torsion_atom_site_label_4
_geom_torsion
C5 C1 C2 C24 89.9(12)
C24 C1 C2 C3 -69.7(12)
C5 C1 C2 C3 20.1(4)
C24 C2 C3 C4 -94.2(11)
C1 C2 C3 C4 -19.5(4)
C1 C2 C3 C24 74.7(11)
C24 C3 C4 C5 -14.9(4)
C2 C3 C4 C5 10.9(3)
C3 C4 C5 C1 2.36(18)
C3 C4 C5 C9 -124.79(15)
C3 C4 C5 C6 129.75(15)
C2 C1 C5 C4 -14.6(3)
C24 C1 C5 C4 10.4(3)
C2 C1 C5 C9 109.0(3)
C24 C1 C5 C9 134.0(3)
C2 C1 C5 C6 -137.9(3)
C24 C1 C5 C6 -113.0(3)
C4 C5 C6 C12 -62.48(13)
C1 C5 C6 C12 55.41(14)
C9 C5 C6 C12 -179.28(10)
C4 C5 C6 C7 68.36(11)
C1 C5 C6 C7 -173.74(10)
C9 C5 C6 C7 -48.44(9)
C4 C5 C6 C11 173.92(9)
C1 C5 C6 C11 -68.18(12)
C9 C5 C6 C11 57.12(9)
C12 C6 C7 C8 159.43(10)
C5 C6 C7 C8 32.42(11)
C11 C6 C7 C8 -72.06(10)
C12 C6 C7 C14 -21.23(17)
C5 C6 C7 C14 -148.24(11)
C11 C6 C7 C14 107.28(12)
C14 C7 C8 C16 1.06(19)
C6 C7 C8 C16 -179.61(10)
C14 C7 C8 C9 -179.64(11)
C6 C7 C8 C9 -0.31(11)
C7 C8 C9 C18 -158.16(10)
C16 C8 C9 C18 21.16(16)
C7 C8 C9 C5 -31.96(10)
C16 C8 C9 C5 147.36(11)
C7 C8 C9 C10 72.28(10)
C16 C8 C9 C10 -108.41(11)
C4 C5 C9 C18 61.67(13)
C1 C5 C9 C18 -56.28(13)
C6 C5 C9 C18 178.12(9)
C4 C5 C9 C8 -68.22(11)
C1 C5 C9 C8 173.82(9)
C6 C5 C9 C8 48.22(9)
C4 C5 C9 C10 -173.80(9)
C1 C5 C9 C10 68.24(11)
C6 C5 C9 C10 -57.36(9)
C18 C9 C10 C20 -80.45(12)
C8 C9 C10 C20 52.07(11)
C5 C9 C10 C20 155.48(9)
C18 C9 C10 C22 39.48(13)
C8 C9 C10 C22 172.00(9)
C5 C9 C10 C22 -84.59(11)
C18 C9 C10 C11 160.17(9)
C8 C9 C10 C11 -67.30(10)
C5 C9 C10 C11 36.11(9)
C12 C6 C11 C21 81.83(12)
C7 C6 C11 C21 -50.66(11)
C5 C6 C11 C21 -154.12(9)
C12 C6 C11 C23 -38.19(13)
C7 C6 C11 C23 -170.68(9)
C5 C6 C11 C23 85.86(10)
C12 C6 C11 C10 -159.28(10)
C7 C6 C11 C10 68.23(9)
C5 C6 C11 C10 -35.23(10)
C20 C10 C11 C21 -0.48(12)
C22 C10 C11 C21 -119.83(10)
C9 C10 C11 C21 117.85(10)
C20 C10 C11 C23 120.02(10)
C22 C10 C11 C23 0.67(12)
C9 C10 C11 C23 -121.65(9)
C20 C10 C11 C6 -118.83(9)
C22 C10 C11 C6 121.81(9)
C9 C10 C11 C6 -0.51(9)
C7 C6 C12 C13 70.20(18)
C5 C6 C12 C13 -169.74(14)
C11 C6 C12 C13 -53.12(18)
C8 C7 C14 C15 -102.8(2)
C6 C7 C14 C15 78.0(2)
C7 C8 C16 C17 86.11(17)
C9 C8 C16 C17 -93.08(17)
C8 C9 C18 C19 -75.07(17)
C5 C9 C18 C19 165.66(14)
C10 C9 C18 C19 48.84(17)
C1 C2 C24 C3 -106.4(2)
C3 C2 C24 C1 106.4(2)
C4 C3 C24 C2 95.2(11)
C4 C3 C24 C1 20.9(6)
C2 C3 C24 C1 -74.3(11)
C5 C1 C24 C2 -97.5(12)
C2 C1 C24 C3 79.1(12)
C5 C1 C24 C3 -18.4(5)
